data_4321447
loop_
_publ_author_name
'Brian M. Rapko'
'Bruce K. McNamara'
'Robin D. Rogers'
'Grant A. Broker'
'Gregg J. Lumetta'
'Benjamin P. Hay'

_publ_section_title
;
 Coordination of Lanthanide Triflates and Perchlorates with
 N,N,N',N'-Tetramethylsuccinamide
;
_journal_name_full 'Inorganic Chemistry'
_journal_page_first 4858
_journal_page_last 4867
_journal_paper_doi 10.1021/ic000244k
_journal_volume 39
_journal_year 2000
_chemical_formula_structural '[Yb(TMSA)3(H2O)][ClO4]3'
_chemical_formula_sum 'C24 H50 Cl3 N6 O19 Yb'
_chemical_formula_weight 1006.09
_space_group_IT_number 9
_symmetry_cell_setting monoclinic
_symmetry_space_group_name_Hall 'C -2yc'
_symmetry_space_group_name_H-M 'C 1 c 1'
_atom_sites_solution_hydrogens geom
_atom_sites_solution_primary direct
_atom_sites_solution_secondary difmap
_audit_creation_method SHELXL
_cell_angle_alpha 90.00
_cell_angle_beta 111.4260(1)
_cell_angle_gamma 90.00
_cell_formula_units_Z 4
_cell_length_a 19.2312(6)
_cell_length_b 11.1552(3)
_cell_length_c 19.8016(4)
_cell_measurement_reflns_used 3931
_cell_measurement_temperature 173(2)
_cell_volume 3954.42(18)
_computing_cell_refinement 'Bruker SMART'
_computing_data_collection 'Bruker SMART'
_computing_data_reduction 'Bruker SHELXTL'
_computing_molecular_graphics 'Bruker SHELXTL'
_computing_publication_material 'Bruker SHELXTL'
_computing_structure_refinement 'SHELXL-93 (Sheldrick, 1993)'
_computing_structure_solution 'SHELXS-86 (Sheldrick, 1990)'
_diffrn_ambient_temperature 173(2)
_diffrn_measurement_method 'phi and omega scans'
_diffrn_radiation_monochromator graphite
_diffrn_radiation_source 'fine-focus sealed tube'
_diffrn_radiation_type MoK\a
_diffrn_radiation_wavelength 0.71073
_diffrn_reflns_av_R_equivalents 0.0253
_diffrn_reflns_av_sigmaI/netI 0.0291
_diffrn_reflns_limit_h_max 18
_diffrn_reflns_limit_h_min -16
_diffrn_reflns_limit_k_max 12
_diffrn_reflns_limit_k_min -12
_diffrn_reflns_limit_l_max 22
_diffrn_reflns_limit_l_min -13
_diffrn_reflns_number 4072
_diffrn_reflns_theta_max 23.26
_diffrn_reflns_theta_min 2.15
_exptl_absorpt_coefficient_mu 2.648
_exptl_absorpt_correction_type SADABS
_exptl_crystal_colour colorless
_exptl_crystal_density_diffrn 1.690
_exptl_crystal_description parallelpiped
_exptl_crystal_F_000 2036
_exptl_crystal_size_max 0.19
_exptl_crystal_size_mid 0.30
_exptl_crystal_size_min 0.50
_refine_diff_density_max 2.642
_refine_diff_density_min -1.786
_refine_diff_density_rms 0.145
_refine_ls_abs_structure_details 'Flack H D (1983), Acta Cryst. A39, 876-881'
_refine_ls_abs_structure_Flack -0.01(2)
_refine_ls_extinction_coef 0.00000(9)
_refine_ls_extinction_expression Fc^*^=kFc[1+0.001xFc^2^\l^3^/sin(2\q)]^-1/4^
_refine_ls_extinction_method SHELXL
_refine_ls_goodness_of_fit_all 1.122
_refine_ls_goodness_of_fit_obs 1.123
_refine_ls_matrix_type full
_refine_ls_number_parameters 451
_refine_ls_number_reflns 2666
_refine_ls_number_restraints 2
_refine_ls_restrained_S_all 1.149
_refine_ls_restrained_S_obs 1.122
_refine_ls_R_factor_all 0.0399
_refine_ls_R_factor_obs 0.0393
_refine_ls_shift/esd_max -1.323
_refine_ls_shift/esd_mean 0.008
_refine_ls_structure_factor_coef Fsqd
_refine_ls_weighting_scheme '0.0625, 48.6402'
_refine_ls_wR_factor_all 0.1067
_refine_ls_wR_factor_obs 0.1036
_reflns_number_observed 2642
_reflns_number_total 2668
_reflns_observed_criterion >2sigma(I)
_cod_data_source_file ic000244k_7.cif
_cod_data_source_block compound7
_cod_original_cell_volume 3954.4(2)
_cod_database_code 4321447

loop_
_symmetry_equiv_pos_as_xyz
'x, y, z'
'x, -y, z+1/2'
'x+1/2, y+1/2, z'
'x+1/2, -y+1/2, z+1/2'

loop_
_atom_site_aniso_label
_atom_site_aniso_U_11
_atom_site_aniso_U_22
_atom_site_aniso_U_33
_atom_site_aniso_U_23
_atom_site_aniso_U_13
_atom_site_aniso_U_12
Yb 0.0097(3) 0.0220(3) 0.0205(3) -0.0053(3) 0.0055(2) -0.0001(3)
Cl1 0.037(3) 0.045(2) 0.052(3) -0.006(2) 0.018(2) 0.016(2)
Cl2 0.019(2) 0.038(2) 0.037(2) -0.0081(15) 0.012(2) -0.0009(14)
Cl3 0.034(2) 0.018(2) 0.034(2) 0.0050(14) 0.009(2) 0.0004(14)
O1 0.007(6) 0.050(6) 0.024(5) -0.009(4) 0.011(4) -0.006(4)
O3 0.032(6) 0.006(4) 0.026(5) -0.007(3) 0.003(4) 0.005(4)
O4 0.020(5) 0.018(4) 0.022(4) -0.004(4) 0.012(4) -0.002(4)
O5 0.022(6) 0.026(5) 0.025(5) -0.005(4) 0.002(4) 0.000(4)
O6 0.023(6) 0.030(5) 0.025(5) 0.009(4) 0.001(4) -0.015(4)
O8 0.098(15) 0.077(12) 0.123(17) 0.051(11) 0.026(13) 0.043(10)
O9 0.038(8) 0.064(8) 0.064(8) -0.010(7) 0.008(6) -0.003(6)
O10 0.055(13) 0.181(20) 0.102(15) -0.089(14) 0.041(12) -0.023(12)
O11 0.030(7) 0.047(6) 0.062(7) 0.013(6) 0.032(6) 0.011(5)
O12 0.047(9) 0.073(9) 0.074(10) -0.033(7) 0.029(8) -0.037(7)
O13 0.053(10) 0.077(9) 0.042(7) 0.002(6) 0.024(7) 0.006(7)
O14 0.023(7) 0.073(8) 0.044(6) 0.000(6) 0.027(6) 0.013(6)
O15 0.042(8) 0.035(6) 0.071(8) -0.011(6) 0.014(6) 0.001(5)
O16 0.054(9) 0.062(8) 0.090(10) 0.032(8) 0.049(8) 0.021(7)
O17 0.106(12) 0.013(5) 0.074(9) 0.001(6) -0.011(8) -0.006(7)
O18 0.066(11) 0.061(9) 0.050(8) 0.006(7) -0.005(8) -0.026(8)
O19 0.085(13) 0.106(13) 0.079(11) 0.043(10) 0.068(11) 0.056(10)
N1 0.019(7) 0.025(6) 0.019(5) -0.007(4) 0.013(5) 0.001(4)
N2 0.022(7) 0.025(6) 0.028(6) 0.000(5) 0.010(5) 0.006(5)
N3 0.027(7) 0.025(6) 0.025(6) -0.001(5) 0.013(5) -0.006(5)
N4 0.031(8) 0.032(6) 0.025(6) -0.008(5) 0.011(5) -0.004(5)
N5 0.021(7) 0.020(5) 0.031(7) -0.004(5) 0.005(6) 0.000(5)
N6 0.010(6) 0.031(6) 0.033(6) 0.005(5) 0.010(5) -0.005(5)
C2 0.019(8) 0.025(6) 0.030(8) 0.004(6) 0.013(7) -0.003(6)
C3 0.005(7) 0.033(7) 0.027(7) -0.002(6) 0.005(5) 0.000(5)
C5 0.023(9) 0.051(9) 0.026(7) -0.004(7) 0.010(7) 0.007(7)
C6 0.016(8) 0.033(7) 0.032(7) -0.012(6) 0.009(6) 0.002(6)
C7 0.028(9) 0.026(7) 0.028(7) 0.005(6) 0.016(7) 0.007(6)
C8 0.022(9) 0.040(9) 0.028(8) 0.011(7) 0.015(7) -0.004(7)
C11 0.017(8) 0.038(8) 0.021(6) -0.004(6) 0.011(6) 0.003(6)
C12 0.013(8) 0.044(8) 0.016(7) 0.000(6) -0.001(6) 0.012(6)
C13 0.040(11) 0.022(7) 0.044(9) -0.007(6) 0.025(8) -0.010(6)
C14 0.049(11) 0.032(8) 0.026(7) 0.001(6) 0.012(7) 0.008(7)
C15 0.074(14) 0.050(10) 0.028(8) -0.018(7) 0.021(9) -0.010(9)
C16 0.051(12) 0.063(11) 0.030(8) -0.012(8) 0.026(8) -0.035(9)
C18 0.029(10) 0.025(8) 0.032(9) -0.009(6) 0.012(7) -0.004(7)
C20 0.022(9) 0.021(7) 0.033(7) 0.007(6) 0.007(7) -0.009(6)
C21 0.052(11) 0.012(6) 0.045(9) 0.006(6) 0.014(8) -0.011(6)
C22 0.030(9) 0.040(8) 0.022(7) -0.010(7) -0.003(7) -0.015(7)
C23 0.036(10) 0.045(9) 0.035(8) 0.002(7) 0.023(7) -0.007(7)
C24 0.016(8) 0.039(8) 0.039(8) 0.003(6) 0.011(7) 0.000(6)

loop_
_atom_site_label
_atom_site_type_symbol
_atom_site_fract_x
_atom_site_fract_y
_atom_site_fract_z
_atom_site_U_iso_or_equiv
_atom_site_thermal_displace_type
_atom_site_occupancy
_atom_site_calc_flag
_atom_site_refinement_flags
_atom_site_disorder_group
Yb Yb -0.16974(2) 0.21898(4) 0.47798(2) 0.0174(2) Uani 1 d . .
Cl1 Cl -0.3596(3) -0.3101(4) 0.5806(2) 0.0441(11) Uani 1 d . .
Cl2 Cl -0.5867(2) 0.2889(3) 0.3713(2) 0.0304(9) Uani 1 d . .
Cl3 Cl 0.0337(2) 0.2624(3) 0.2131(2) 0.0296(9) Uani 1 d . .
O1 O -0.1924(5) 0.3006(9) 0.5753(5) 0.025(2) Uani 1 d . .
O2 O -0.2863(6) 0.2949(8) 0.4294(6) 0.025(2) Uiso 1 d . .
O3 O -0.2120(5) 0.0460(7) 0.5043(5) 0.023(2) Uani 1 d . .
O4 O -0.2137(5) 0.1441(7) 0.3647(4) 0.019(2) Uani 1 d . .
O5 O -0.0588(6) 0.2468(9) 0.5683(5) 0.026(2) Uani 1 d . .
O6 O -0.1300(5) 0.3819(8) 0.4376(5) 0.028(2) Uani 1 d . .
O7 O -0.0759(6) 0.0987(9) 0.4641(6) 0.037(2) Uiso 1 d . .
O8 O -0.3825(12) -0.2263(15) 0.5213(13) 0.103(7) Uani 1 d . .
O9 O -0.4206(7) -0.3994(12) 0.5633(7) 0.058(4) Uani 1 d . .
O10 O -0.3493(11) -0.2601(22) 0.6474(12) 0.110(8) Uani 1 d . .
O11 O -0.2940(6) -0.3734(10) 0.5825(7) 0.042(3) Uani 1 d . .
O12 O -0.6560(8) 0.2266(12) 0.3329(8) 0.063(4) Uani 1 d . .
O13 O -0.5633(9) 0.2663(12) 0.4490(7) 0.055(4) Uani 1 d . .
O14 O -0.5275(7) 0.2473(13) 0.3488(7) 0.043(3) Uani 1 d . .
O15 O -0.5963(7) 0.4163(10) 0.3603(7) 0.051(3) Uani 1 d . .
O16 O -0.0305(8) 0.3378(12) 0.2077(8) 0.062(4) Uani 1 d . .
O17 O 0.0108(9) 0.1392(9) 0.1994(8) 0.077(5) Uani 1 d . .
O18 O 0.0880(9) 0.2689(14) 0.2839(8) 0.066(5) Uani 1 d . .
O19 O 0.0640(11) 0.3030(17) 0.1610(10) 0.079(6) Uani 1 d . .
N1 N -0.2351(6) 0.3762(9) 0.6564(6) 0.019(2) Uani 1 d . .
N2 N -0.3595(7) 0.4554(10) 0.3901(6) 0.025(3) Uani 1 d . .
N3 N -0.2151(7) -0.1535(10) 0.4890(6) 0.025(3) Uani 1 d . .
N4 N -0.2230(7) 0.0721(10) 0.2565(6) 0.029(3) Uani 1 d . .
N5 N 0.0062(7) 0.2617(10) 0.6873(7) 0.025(3) Uani 1 d . .
N6 N -0.0197(6) 0.4607(10) 0.4435(6) 0.024(3) Uani 1 d . .
C1 C -0.2446(8) 0.3110(10) 0.5967(7) 0.017(3) Uiso 1 d . .
C2 C -0.3202(8) 0.2569(12) 0.5547(8) 0.024(3) Uani 1 d . .
H2A H -0.3469(8) 0.2402(12) 0.5880(8) 0.028 Uiso 1 calc R .
H2B H -0.3137(8) 0.1802(12) 0.5326(8) 0.028 Uiso 1 calc R .
C3 C -0.3671(7) 0.3458(12) 0.4939(7) 0.022(3) Uani 1 d . .
H3A H -0.4187(7) 0.3147(12) 0.4716(7) 0.026 Uiso 1 calc R .
H3B H -0.3696(7) 0.4241(12) 0.5164(7) 0.026 Uiso 1 calc R .
C4 C -0.3359(7) 0.3644(10) 0.4359(6) 0.014(3) Uiso 1 d . .
C5 C -0.2919(9) 0.3976(14) 0.6872(8) 0.033(4) Uani 1 d . .
H5A H -0.3393(18) 0.3619(83) 0.6558(31) 0.049 Uiso 1 calc R .
H5B H -0.2985(42) 0.4841(14) 0.6910(53) 0.049 Uiso 1 calc R .
H5C H -0.2763(29) 0.3613(83) 0.7355(25) 0.049 Uiso 1 calc R .
C6 C -0.1616(8) 0.4351(13) 0.6938(8) 0.027(3) Uani 1 d . .
H6A H -0.1226(11) 0.3907(54) 0.6835(45) 0.041 Uiso 1 calc R .
H6B H -0.1503(27) 0.4358(80) 0.7462(9) 0.041 Uiso 1 calc R .
H6C H -0.1635(19) 0.5177(32) 0.6762(40) 0.041 Uiso 1 calc R .
C7 C -0.4205(8) 0.5341(12) 0.3884(7) 0.026(3) Uani 1 d . .
H7A H -0.4505(31) 0.4948(36) 0.4126(45) 0.039 Uiso 1 calc R .
H7B H -0.4519(31) 0.5514(68) 0.3379(7) 0.039 Uiso 1 calc R .
H7C H -0.4000(8) 0.6092(35) 0.4135(44) 0.039 Uiso 1 calc R .
C8 C -0.3257(9) 0.4778(15) 0.3347(8) 0.028(4) Uani 1 d . .
H8A H -0.3224(51) 0.4022(20) 0.3108(37) 0.042 Uiso 1 calc R .
H8B H -0.2755(23) 0.5114(83) 0.3582(12) 0.042 Uiso 1 calc R .
H8C H -0.3568(31) 0.5346(69) 0.2984(31) 0.042 Uiso 1 calc R .
C9 C -0.2383(8) -0.0458(11) 0.4656(7) 0.020(3) Uiso 1 d . .
C10 C -0.3037(8) -0.0256(11) 0.3936(7) 0.020(3) Uiso 1 d . .
H10A H -0.3242(8) 0.0557(11) 0.3939(7) 0.023 Uiso 1 calc R .
H10B H -0.3437(8) -0.0840(11) 0.3900(7) 0.023 Uiso 1 calc R .
C11 C -0.2821(8) -0.0387(12) 0.3255(7) 0.024(3) Uani 1 d . .
H11A H -0.2536(8) -0.1139(12) 0.3295(7) 0.029 Uiso 1 calc R .
H11B H -0.3283(8) -0.0448(12) 0.2818(7) 0.029 Uiso 1 calc R .
C12 C -0.2370(8) 0.0628(13) 0.3165(7) 0.027(3) Uani 1 d . .
C13 C -0.2455(10) -0.2643(12) 0.4488(9) 0.033(4) Uani 1 d . .
H13A H -0.2912(35) -0.2458(19) 0.4074(36) 0.049 Uiso 1 calc R .
H13B H -0.2570(58) -0.3213(39) 0.4809(19) 0.049 Uiso 1 calc R .
H13C H -0.2086(26) -0.2996(54) 0.4312(51) 0.049 Uiso 1 calc R .
C14 C -0.1528(10) -0.1718(14) 0.5579(8) 0.037(4) Uani 1 d . .
H14A H -0.1410(44) -0.0960(28) 0.5848(30) 0.055 Uiso 1 calc R .
H14B H -0.1089(21) -0.1997(100) 0.5485(8) 0.055 Uiso 1 calc R .
H14C H -0.1668(25) -0.2319(77) 0.5868(27) 0.055 Uiso 1 calc R .
C15 C -0.2456(12) -0.0196(16) 0.1989(9) 0.050(5) Uani 1 d . .
H15A H -0.2963(30) -0.0471(86) 0.1913(50) 0.075 Uiso 1 calc R .
H15B H -0.2110(44) -0.0875(55) 0.2133(32) 0.075 Uiso 1 calc R .
H15C H -0.2446(72) 0.0151(38) 0.1538(20) 0.075 Uiso 1 calc R .
C16 C -0.1742(11) 0.1685(17) 0.2483(8) 0.045(5) Uani 1 d . .
H16A H -0.1693(59) 0.2311(57) 0.2845(47) 0.068 Uiso 1 calc R .
H16B H -0.1961(37) 0.2030(80) 0.1995(26) 0.068 Uiso 1 calc R .
H16C H -0.1248(24) 0.1356(28) 0.2554(69) 0.068 Uiso 1 calc R .
C17 C -0.0199(8) 0.3069(12) 0.6217(7) 0.021(3) Uiso 1 d . .
C18 C -0.0023(10) 0.4384(13) 0.6115(9) 0.028(4) Uani 1 d . .
H18A H 0.0466(10) 0.4426(13) 0.6056(9) 0.034 Uiso 1 calc R .
H18B H 0.0019(10) 0.4841(13) 0.6557(9) 0.034 Uiso 1 calc R .
C19 C -0.0626(8) 0.4977(12) 0.5448(7) 0.025(3) Uiso 1 d . .
H19A H -0.1115(8) 0.4920(12) 0.5506(7) 0.031 Uiso 1 calc R .
H19B H -0.0506(8) 0.5838(12) 0.5440(7) 0.031 Uiso 1 calc R .
C20 C -0.0700(8) 0.4422(11) 0.4719(8) 0.026(3) Uani 1 d . .
C21 C -0.0070(10) 0.1334(11) 0.6966(9) 0.038(4) Uani 1 d . .
H21A H -0.0603(13) 0.1155(24) 0.6724(52) 0.056 Uiso 1 calc R .
H21B H 0.0085(59) 0.1149(25) 0.7484(9) 0.056 Uiso 1 calc R .
H21C H 0.0219(49) 0.0845(11) 0.6751(54) 0.056 Uiso 1 calc R .
C22 C 0.0622(9) 0.3238(14) 0.7497(7) 0.034(4) Uani 1 d . .
H22A H 0.0599(44) 0.4103(17) 0.7403(27) 0.051 Uiso 1 calc R .
H22B H 0.1123(10) 0.2941(72) 0.7564(38) 0.051 Uiso 1 calc R .
H22C H 0.0515(37) 0.3083(82) 0.7936(13) 0.051 Uiso 1 calc R .
C23 C -0.0269(10) 0.4032(14) 0.3757(8) 0.036(4) Uani 1 d . .
H23A H -0.0752(28) 0.3622(87) 0.3559(32) 0.054 Uiso 1 calc R .
H23B H 0.0134(38) 0.3446(74) 0.3843(13) 0.054 Uiso 1 calc R .
H23C H -0.0237(64) 0.4638(19) 0.3411(22) 0.054 Uiso 1 calc R .
C24 C 0.0486(8) 0.5319(14) 0.4779(8) 0.031(4) Uani 1 d . .
H24A H 0.0447(25) 0.5766(72) 0.5189(35) 0.046 Uiso 1 calc R .
H24B H 0.0546(31) 0.5881(64) 0.4424(18) 0.046 Uiso 1 calc R .
H24C H 0.0919(10) 0.4782(15) 0.4952(49) 0.046 Uiso 1 calc R .

loop_
_atom_type_symbol
_atom_type_description
_atom_type_scat_dispersion_real
_atom_type_scat_dispersion_imag
_atom_type_scat_source
C C 0.0033 0.0016 'International Tables Vol C Tables 4.2.6.8 and 6.1.1.4'
H H 0.0000 0.0000 'International Tables Vol C Tables 4.2.6.8 and 6.1.1.4'
N N 0.0061 0.0033 'International Tables Vol C Tables 4.2.6.8 and 6.1.1.4'
O O 0.0106 0.0060 'International Tables Vol C Tables 4.2.6.8 and 6.1.1.4'
Cl Cl 0.1484 0.1585 'International Tables Vol C Tables 4.2.6.8 and 6.1.1.4'
Yb Yb -0.3850 5.5486 'International Tables Vol C Tables 4.2.6.8 and 6.1.1.4'

loop_
_geom_angle_atom_site_label_1
_geom_angle_atom_site_label_2
_geom_angle_atom_site_label_3
_geom_angle
_geom_angle_site_symmetry_1
_geom_angle_site_symmetry_3
_geom_angle_publ_flag
O3 Yb O6 172.6(3) . . ?
O3 Yb O5 104.8(3) . . ?
O6 Yb O5 79.8(3) . . ?
O3 Yb O4 82.8(3) . . ?
O6 Yb O4 89.9(3) . . ?
O5 Yb O4 138.2(3) . . ?
O3 Yb O2 92.0(3) . . ?
O6 Yb O2 87.6(4) . . ?
O5 Yb O2 142.5(4) . . ?
O4 Yb O2 76.2(3) . . ?
O3 Yb O1 87.2(3) . . ?
O6 Yb O1 99.8(4) . . ?
O5 Yb O1 72.3(4) . . ?
O4 Yb O1 149.4(3) . . ?
O2 Yb O1 75.4(4) . . ?
O3 Yb O7 83.9(4) . . ?
O6 Yb O7 92.6(4) . . ?
O5 Yb O7 68.0(4) . . ?
O4 Yb O7 72.3(3) . . ?
O2 Yb O7 148.4(4) . . ?
O1 Yb O7 135.3(4) . . ?
O3 Yb C20 165.0(3) . . ?
O6 Yb C20 19.2(3) . . ?
O5 Yb C20 60.7(4) . . ?
O4 Yb C20 105.4(3) . . ?
O2 Yb C20 102.1(4) . . ?
O1 Yb C20 91.3(4) . . ?
O7 Yb C20 86.7(4) . . ?
O3 Yb C9 17.3(3) . . ?
O6 Yb C9 155.3(3) . . ?
O5 Yb C9 115.6(3) . . ?
O4 Yb C9 65.6(3) . . ?
O2 Yb C9 89.8(3) . . ?
O1 Yb C9 103.3(3) . . ?
O7 Yb C9 77.1(4) . . ?
C20 Yb C9 163.2(4) . . ?
O10 Cl1 O11 111.0(11) . . ?
O10 Cl1 O8 114.3(15) . . ?
O11 Cl1 O8 110.3(11) . . ?
O10 Cl1 O9 108.4(12) . . ?
O11 Cl1 O9 106.9(7) . . ?
O8 Cl1 O9 105.5(11) . . ?
O15 Cl2 O14 110.1(8) . . ?
O15 Cl2 O12 110.6(8) . . ?
O14 Cl2 O12 111.3(9) . . ?
O15 Cl2 O13 107.6(8) . . ?
O14 Cl2 O13 107.2(8) . . ?
O12 Cl2 O13 109.9(9) . . ?
O18 Cl3 O19 110.5(11) . . ?
O18 Cl3 O17 107.5(9) . . ?
O19 Cl3 O17 110.0(11) . . ?
O18 Cl3 O16 110.0(11) . . ?
O19 Cl3 O16 108.7(8) . . ?
O17 Cl3 O16 110.1(10) . . ?
C1 O1 Yb 138.6(8) . . ?
C4 O2 Yb 148.3(8) . . ?
C9 O3 Yb 131.1(8) . . ?
C12 O4 Yb 156.0(8) . . ?
C17 O5 Yb 148.3(9) . . ?
C20 O6 Yb 126.3(8) . . ?
C1 N1 C5 125.3(12) . . ?
C1 N1 C6 118.5(11) . . ?
C5 N1 C6 116.2(11) . . ?
C4 N2 C7 123.3(12) . . ?
C4 N2 C8 120.1(12) . . ?
C7 N2 C8 116.6(11) . . ?
C9 N3 C14 121.0(11) . . ?
C9 N3 C13 124.3(12) . . ?
C14 N3 C13 114.6(12) . . ?
C12 N4 C16 120.4(12) . . ?
C12 N4 C15 122.9(13) . . ?
C16 N4 C15 116.1(13) . . ?
C17 N5 C21 118.4(12) . . ?
C17 N5 C22 123.1(12) . . ?
C21 N5 C22 117.1(12) . . ?
C20 N6 C23 119.8(12) . . ?
C20 N6 C24 124.3(12) . . ?
C23 N6 C24 115.8(12) . . ?
O1 C1 N1 119.3(12) . . ?
O1 C1 C2 121.0(12) . . ?
N1 C1 C2 119.7(13) . . ?
C1 C2 C3 109.7(10) . . ?
C4 C3 C2 113.5(11) . . ?
O2 C4 N2 118.6(12) . . ?
O2 C4 C3 121.4(11) . . ?
N2 C4 C3 120.0(11) . . ?
O3 C9 N3 121.3(11) . . ?
O3 C9 C10 117.0(11) . . ?
N3 C9 C10 121.5(11) . . ?
O3 C9 Yb 31.6(6) . . ?
N3 C9 Yb 137.9(9) . . ?
C10 C9 Yb 96.4(7) . . ?
C9 C10 C11 113.8(11) . . ?
C12 C11 C10 112.8(11) . . ?
O4 C12 N4 119.3(14) . . ?
O4 C12 C11 121.1(12) . . ?
N4 C12 C11 119.6(12) . . ?
O5 C17 N5 122.0(12) . . ?
O5 C17 C18 119.7(12) . . ?
N5 C17 C18 118.4(12) . . ?
C17 C18 C19 112.8(13) . . ?
C20 C19 C18 114.4(12) . . ?
O6 C20 N6 121.1(13) . . ?
O6 C20 C19 117.6(14) . . ?
N6 C20 C19 121.2(12) . . ?
O6 C20 Yb 34.5(5) . . ?
N6 C20 Yb 134.1(10) . . ?
C19 C20 Yb 97.5(8) . . ?

loop_
_geom_bond_atom_site_label_1
_geom_bond_atom_site_label_2
_geom_bond_distance
_geom_bond_site_symmetry_2
_geom_bond_publ_flag
Yb O3 2.228(9) . ?
Yb O6 2.229(8) . ?
Yb O5 2.249(9) . ?
Yb O4 2.249(8) . ?
Yb O2 2.256(10) . ?
Yb O1 2.311(10) . ?
Yb O7 2.345(11) . ?
Yb C20 3.172(13) . ?
Yb C9 3.207(12) . ?
Cl1 O10 1.38(2) . ?
Cl1 O11 1.433(11) . ?
Cl1 O8 1.44(2) . ?
Cl1 O9 1.482(14) . ?
Cl2 O15 1.440(12) . ?
Cl2 O14 1.442(13) . ?
Cl2 O12 1.449(13) . ?
Cl2 O13 1.460(14) . ?
Cl3 O18 1.411(15) . ?
Cl3 O19 1.43(2) . ?
Cl3 O17 1.438(11) . ?
Cl3 O16 1.465(13) . ?
O1 C1 1.23(2) . ?
O2 C4 1.27(2) . ?
O3 C9 1.27(2) . ?
O4 C12 1.27(2) . ?
O5 C17 1.25(2) . ?
O6 C20 1.29(2) . ?
N1 C1 1.34(2) . ?
N1 C5 1.45(2) . ?
N1 C6 1.49(2) . ?
N2 C4 1.33(2) . ?
N2 C7 1.46(2) . ?
N2 C8 1.49(2) . ?
N3 C9 1.31(2) . ?
N3 C14 1.46(2) . ?
N3 C13 1.47(2) . ?
N4 C12 1.31(2) . ?
N4 C16 1.47(2) . ?
N4 C15 1.47(2) . ?
N5 C17 1.31(2) . ?
N5 C21 1.48(2) . ?
N5 C22 1.48(2) . ?
N6 C20 1.30(2) . ?
N6 C23 1.45(2) . ?
N6 C24 1.47(2) . ?
C1 C2 1.51(2) . ?
C2 C3 1.57(2) . ?
C3 C4 1.49(2) . ?
C9 C10 1.53(2) . ?
C10 C11 1.56(2) . ?
C11 C12 1.48(2) . ?
C17 C18 1.54(2) . ?
C18 C19 1.55(2) . ?
C19 C20 1.53(2) . ?
